data_4085274
loop_
_publ_author_name
'Vr\'anov\'a, Iva'
'Jambor, Roman'
'R\%u\<zi\<cka, Ale\<s'
'Jir\'asko, Robert'
'Dost\'al, Libor'

_publ_section_title
;
 Reactivity of N,C,N-Chelated Antimony(III) and Bismuth(III) Chlorides
 with Lithium Reagents: Addition vs Substitution
;
_journal_issue 2
_journal_name_full Organometallics
_journal_page_first 534
_journal_paper_doi 10.1021/om5011879
_journal_volume 34
_journal_year 2015
_chemical_formula_moiety 'C17 H24 Bi Cl5 N2, 0.5(C H Cl3)'
_chemical_formula_sum 'C17.5 H24.5 Bi Cl6.5 N2'
_chemical_formula_weight 702.29
_chemical_name_systematic
;
 ?
;
_space_group_crystal_system monoclinic
_space_group_IT_number 14
_space_group_name_Hall '-P 2ybc'
_space_group_name_H-M_alt 'P 1 21/c 1'
_symmetry_space_group_name_Hall '-P 2ybc'
_symmetry_space_group_name_H-M 'P 1 21/c 1'
_atom_sites_solution_hydrogens difmap
_audit_creation_method SHELXL-97
_cell_angle_alpha 90
_cell_angle_beta 133.236(5)
_cell_angle_gamma 90
_cell_formula_units_Z 4
_cell_length_a 14.3031(11)
_cell_length_b 11.8920(9)
_cell_length_c 19.8789(11)
_cell_measurement_reflns_used 26908
_cell_measurement_temperature 150(1)
_cell_measurement_theta_max 27.5
_cell_measurement_theta_min 1
_cell_volume 2463.4(4)
_computing_cell_refinement 'COLLECT and DENZO'
_computing_data_collection 'COLLECT (Hooft, 1998) and DENZO (Otwinowski & Minor, 1997)'
_computing_data_reduction 'COLLECT and DENZO'
_computing_molecular_graphics 'PLATON (Spek, 2003)'
_computing_publication_material 'SHELXL-97 (Sheldrick, 2008)'
_computing_structure_refinement 'SHELXL-97 (Sheldrick, 1997)'
_computing_structure_solution 'SIR92 (Altomare et al., 1994)'
_diffrn_ambient_temperature 150(1)
_diffrn_detector_area_resol_mean 9.091
_diffrn_measured_fraction_theta_full 0.992
_diffrn_measured_fraction_theta_max 0.991
_diffrn_measurement_device_type 'Bruker Nonius KappaCCD area detector'
_diffrn_measurement_method '\f and \w scans to fill the Ewald sphere'
_diffrn_radiation_monochromator graphite
_diffrn_radiation_source 'fine-focus sealed tube'
_diffrn_radiation_type MoK\a
_diffrn_radiation_wavelength 0.71073
_diffrn_reflns_av_R_equivalents 0.1036
_diffrn_reflns_av_unetI/netI 0.0537
_diffrn_reflns_Laue_measured_fraction_full 0.992
_diffrn_reflns_Laue_measured_fraction_max 0.991
_diffrn_reflns_limit_h_max 18
_diffrn_reflns_limit_h_min -18
_diffrn_reflns_limit_k_max 15
_diffrn_reflns_limit_k_min -15
_diffrn_reflns_limit_l_max 22
_diffrn_reflns_limit_l_min -25
_diffrn_reflns_number 26735
_diffrn_reflns_point_group_measured_fraction_full 0.992
_diffrn_reflns_point_group_measured_fraction_max 0.991
_diffrn_reflns_theta_full 25.242
_diffrn_reflns_theta_max 27.497
_diffrn_reflns_theta_min 3.294
_diffrn_standards_number 0
_exptl_absorpt_coefficient_mu 7.869
_exptl_absorpt_correction_T_max 0.373
_exptl_absorpt_correction_T_min 0.179
_exptl_absorpt_correction_type integration
_exptl_absorpt_process_details
;
Gaussian integration (Coppens, 1970)
;
_exptl_crystal_colour colourless
_exptl_crystal_density_diffrn 1.894
_exptl_crystal_description block
_exptl_crystal_F_000 1348
_exptl_crystal_size_max 0.46
_exptl_crystal_size_mid 0.29
_exptl_crystal_size_min 0.21
_refine_diff_density_max 2.111
_refine_diff_density_min -2.188
_refine_diff_density_rms 0.186
_refine_ls_extinction_method none
_refine_ls_goodness_of_fit_ref 1.127
_refine_ls_hydrogen_treatment constr
_refine_ls_matrix_type full
_refine_ls_number_parameters 226
_refine_ls_number_reflns 5605
_refine_ls_number_restraints 0
_refine_ls_restrained_S_all 1.127
_refine_ls_R_factor_all 0.0497
_refine_ls_R_factor_gt 0.0381
_refine_ls_shift/su_max 0.001
_refine_ls_shift/su_mean 0.000
_refine_ls_structure_factor_coef Fsqd
_refine_ls_weighting_details 'w=1/[\s^2^(Fo^2^)+(0.0422P)^2^+9.4502P] where P=(Fo^2^+2Fc^2^)/3'
_refine_ls_weighting_scheme calc
_refine_ls_wR_factor_gt 0.0944
_refine_ls_wR_factor_ref 0.1065
_reflns_Friedel_coverage 0.000
_reflns_number_gt 4738
_reflns_number_total 5605
_reflns_threshold_expression 'I > 2\s(I)'
_cod_data_source_file om5011879_si_002.cif
_cod_data_source_block 3
_cod_depositor_comments 'Adding full bibliography for 4085272--4085278.cif.'
_cod_original_cell_volume 2463.4(3)
_cod_original_formula_sum 'C17.50 H24.50 Bi Cl6.50 N2'
_cod_database_code 4085274
_shelx_space_group_comment
;
The symmetry employed for this shelxl refinement is uniquely defined
by the following loop, which should always be used as a source of
symmetry information in preference to the above space-group names.
They are only intended as comments.
;

loop_
_space_group_symop_operation_xyz
'x, y, z'
'-x, y+1/2, -z+1/2'
'-x, -y, -z'
'x, -y-1/2, z-1/2'

loop_
_atom_site_label
_atom_site_type_symbol
_atom_site_fract_x
_atom_site_fract_y
_atom_site_fract_z
_atom_site_U_iso_or_equiv
_atom_site_adp_type
_atom_site_occupancy
_atom_site_site_symmetry_order
_atom_site_calc_flag
_atom_site_refinement_flags_posn
_atom_site_refinement_flags_adp
Bi1 Bi 0.78904(2) 0.07169(2) 0.30138(2) 0.02341(9) Uani 1 1 d . .
Cl2 Cl 0.82145(14) -0.11629(13) 0.24412(10) 0.0332(3) Uani 1 1 d . .
Cl1 Cl 0.72281(17) 0.25375(14) 0.33849(12) 0.0410(4) Uani 1 1 d . .
Cl3 Cl 0.5073(2) -0.31247(19) 0.15627(18) 0.0696(6) Uani 1 1 d . .
Cl4 Cl 0.6193(3) -0.3949(2) 0.08774(19) 0.0839(8) Uani 1 1 d . .
Cl5 Cl 0.6980(3) -0.4850(3) 0.2533(2) 0.0802(8) Uani 1 1 d . .
C12 C 0.6498(5) 0.1728(5) 0.1031(4) 0.0272(11) Uani 1 1 d . .
H12 H 0.6273 0.2097 0.0525 0.033 Uiso 1 1 d R U
C17 C 0.6472(8) -0.3637(7) 0.1865(5) 0.0482(17) Uani 1 1 d . .
H17 H 0.7144 -0.3063 0.2230 0.058 Uiso 1 1 d R U
C1 C 0.5889(5) 0.0619(4) 0.1709(4) 0.0211(10) Uani 1 1 d . .
C6 C 0.5521(5) 0.1147(5) 0.0932(4) 0.0239(11) Uani 1 1 d . .
C2 C 0.5040(5) -0.0019(5) 0.1665(4) 0.0243(11) Uani 1 1 d . .
N1 N 0.6714(5) -0.0474(4) 0.3244(3) 0.0268(10) Uani 1 1 d . .
N2 N 0.7652(5) 0.1760(4) 0.1812(3) 0.0267(10) Uani 1 1 d . .
C16 C 0.9697(7) 0.1419(7) 0.2298(6) 0.0532(19) Uani 1 1 d . .
H16A H 0.9881 0.1012 0.2794 0.064 Uiso 1 1 d R U
H16B H 1.0472 0.1757 0.2514 0.064 Uiso 1 1 d R U
H16C H 0.9360 0.0913 0.1800 0.064 Uiso 1 1 d R U
C14 C 0.9326(9) 0.3154(8) 0.2772(7) 0.063(2) Uani 1 1 d . .
H14A H 0.8800 0.3815 0.2540 0.076 Uiso 1 1 d R U
H14B H 1.0170 0.3357 0.3039 0.076 Uiso 1 1 d R U
H14C H 0.9380 0.2809 0.3235 0.076 Uiso 1 1 d R U
C5 C 0.4244(5) 0.1046(5) 0.0090(4) 0.0261(11) Uani 1 1 d . .
H5 H 0.3973 0.1391 -0.0439 0.031 Uiso 1 1 d R U
C13 C 0.8716(6) 0.2336(6) 0.1968(4) 0.0330(13) Uani 1 1 d . .
C3 C 0.3768(6) -0.0109(5) 0.0827(4) 0.0294(12) Uani 1 1 d . .
H3 H 0.3177 -0.0520 0.0785 0.035 Uiso 1 1 d R U
C7 C 0.5534(6) -0.0570(5) 0.2517(4) 0.0276(12) Uani 1 1 d . .
H7 H 0.4984 -0.0983 0.2519 0.033 Uiso 1 1 d R U
C4 C 0.3390(6) 0.0421(6) 0.0048(4) 0.0307(12) Uani 1 1 d . .
H4 H 0.2542 0.0361 -0.0511 0.037 Uiso 1 1 d R U
C8 C 0.7297(7) -0.1047(6) 0.4132(4) 0.0383(15) Uani 1 1 d . .
C9 C 0.8019(10) -0.0149(9) 0.4861(5) 0.070(3) Uani 1 1 d . .
H9A H 0.8728 0.0084 0.4936 0.084 Uiso 1 1 d R U
H9B H 0.8336 -0.0447 0.5434 0.084 Uiso 1 1 d R U
H9C H 0.7475 0.0485 0.4682 0.084 Uiso 1 1 d R U
C15 C 0.8308(8) 0.2927(9) 0.1145(6) 0.067(3) Uani 1 1 d . .
H15A H 0.7995 0.2389 0.0670 0.081 Uiso 1 1 d R U
H15B H 0.9024 0.3325 0.1308 0.081 Uiso 1 1 d R U
H15C H 0.7638 0.3450 0.0922 0.081 Uiso 1 1 d R U
C11 C 0.6370(11) -0.1631(11) 0.4107(7) 0.095(4) Uani 1 1 d . .
H11A H 0.5794 -0.1111 0.4035 0.114 Uiso 1 1 d R U
H11B H 0.6827 -0.2045 0.4670 0.114 Uiso 1 1 d R U
H11C H 0.5890 -0.2142 0.3594 0.114 Uiso 1 1 d R U
C10 C 0.8338(12) -0.1846(9) 0.4352(7) 0.082(3) Uani 1 1 d . .
H10A H 0.7932 -0.2448 0.3910 0.099 Uiso 1 1 d R U
H10B H 0.8845 -0.2150 0.4961 0.099 Uiso 1 1 d R U
H10C H 0.8882 -0.1431 0.4319 0.099 Uiso 1 1 d R U

loop_
_atom_site_aniso_label
_atom_site_aniso_U_11
_atom_site_aniso_U_22
_atom_site_aniso_U_33
_atom_site_aniso_U_23
_atom_site_aniso_U_13
_atom_site_aniso_U_12
Bi1 0.02364(12) 0.02276(12) 0.01962(11) 0.00092(7) 0.01318(9) 0.00045(8)
Cl2 0.0340(7) 0.0309(7) 0.0342(7) 0.0012(6) 0.0232(6) 0.0069(6)
Cl1 0.0524(9) 0.0272(7) 0.0517(9) -0.0057(7) 0.0388(8) -0.0002(7)
Cl3 0.0596(12) 0.0450(11) 0.0842(15) -0.0039(10) 0.0415(12) 0.0087(10)
Cl4 0.141(3) 0.0595(13) 0.0702(14) -0.0020(12) 0.0800(18) 0.0011(16)
Cl5 0.0805(16) 0.0909(19) 0.0870(17) 0.0503(15) 0.0642(15) 0.0425(15)
C12 0.032(3) 0.027(3) 0.025(3) 0.008(2) 0.020(2) 0.007(2)
C17 0.060(5) 0.040(4) 0.049(4) 0.004(3) 0.038(4) -0.001(4)
C1 0.026(2) 0.020(2) 0.021(2) 0.0007(19) 0.018(2) 0.001(2)
C6 0.026(3) 0.028(3) 0.023(2) 0.003(2) 0.019(2) 0.008(2)
C2 0.026(3) 0.022(3) 0.024(2) 0.001(2) 0.017(2) 0.006(2)
N1 0.038(3) 0.021(2) 0.023(2) 0.0029(18) 0.021(2) 0.002(2)
N2 0.031(2) 0.024(2) 0.031(2) 0.0055(19) 0.024(2) 0.002(2)
C16 0.044(4) 0.041(4) 0.076(5) 0.005(4) 0.042(4) 0.001(3)
C14 0.081(6) 0.049(5) 0.093(7) -0.028(5) 0.073(6) -0.031(4)
C5 0.027(3) 0.026(3) 0.018(2) 0.001(2) 0.013(2) 0.002(2)
C13 0.032(3) 0.037(3) 0.037(3) 0.002(3) 0.026(3) 0.001(3)
C3 0.029(3) 0.027(3) 0.034(3) -0.005(2) 0.023(3) -0.003(2)
C7 0.035(3) 0.025(3) 0.031(3) 0.000(2) 0.026(3) 0.000(2)
C4 0.025(3) 0.035(3) 0.023(3) -0.002(2) 0.013(2) 0.004(2)
C8 0.055(4) 0.031(3) 0.026(3) 0.006(3) 0.027(3) 0.003(3)
C9 0.083(6) 0.073(6) 0.026(3) -0.002(4) 0.026(4) -0.013(5)
C15 0.049(4) 0.084(7) 0.061(5) 0.030(5) 0.035(4) -0.006(4)
C11 0.092(8) 0.115(10) 0.047(5) 0.019(6) 0.036(5) -0.040(7)
C10 0.117(9) 0.073(7) 0.061(5) 0.039(5) 0.062(6) 0.054(6)

loop_
_atom_type_symbol
_atom_type_description
_atom_type_scat_dispersion_real
_atom_type_scat_dispersion_imag
_atom_type_scat_source
C C 0.0033 0.0016 'International Tables Vol C Tables 4.2.6.8 and 6.1.1.4'
H H 0.0000 0.0000 'International Tables Vol C Tables 4.2.6.8 and 6.1.1.4'
Bi Bi -4.1077 10.2566 'International Tables Vol C Tables 4.2.6.8 and 6.1.1.4'
Cl Cl 0.1484 0.1585 'International Tables Vol C Tables 4.2.6.8 and 6.1.1.4'
N N 0.0061 0.0033 'International Tables Vol C Tables 4.2.6.8 and 6.1.1.4'

loop_
_exptl_crystal_face_index_h
_exptl_crystal_face_index_k
_exptl_crystal_face_index_l
_exptl_crystal_face_perp_dist
1 0 -1 0.148
-1 0 1 0.078
1 0 1 0.213
-1 0 -1 0.177
0 1 0 0.104
0 -1 0 0.041
0 1 -1 0.164
1 0 0 0.116

loop_
_geom_angle_atom_site_label_1
_geom_angle_atom_site_label_2
_geom_angle_atom_site_label_3
_geom_angle
C1 Bi1 N1 71.62(18)
C1 Bi1 N2 71.41(18)
N1 Bi1 N2 142.90(16)
C1 Bi1 Cl1 86.94(14)
N1 Bi1 Cl1 89.89(12)
N2 Bi1 Cl1 91.13(12)
C1 Bi1 Cl2 85.34(14)
N1 Bi1 Cl2 86.49(12)
N2 Bi1 Cl2 87.60(12)
Cl1 Bi1 Cl2 172.18(5)
N2 C12 C6 120.4(5)
N2 C12 H12 120.1
C6 C12 H12 119.5
Cl5 C17 Cl4 109.5(5)
Cl5 C17 Cl3 109.2(4)
Cl4 C17 Cl3 111.0(5)
Cl5 C17 H17 109.0
Cl4 C17 H17 109.4
Cl3 C17 H17 108.8
C2 C1 C6 121.9(5)
C2 C1 Bi1 119.0(4)
C6 C1 Bi1 119.1(4)
C1 C6 C5 118.6(5)
C1 C6 C12 117.9(5)
C5 C6 C12 123.4(5)
C1 C2 C3 119.2(5)
C1 C2 C7 117.7(5)
C3 C2 C7 123.1(5)
C7 N1 C8 122.1(5)
C7 N1 Bi1 112.6(4)
C8 N1 Bi1 125.3(4)
C12 N2 C13 123.5(5)
C12 N2 Bi1 111.3(4)
C13 N2 Bi1 125.2(4)
C13 C16 H16A 109.0
C13 C16 H16B 109.5
H16A C16 H16B 109.5
C13 C16 H16C 109.9
H16A C16 H16C 109.5
H16B C16 H16C 109.5
C13 C14 H14A 108.6
C13 C14 H14B 109.7
H14A C14 H14B 109.5
C13 C14 H14C 110.1
H14A C14 H14C 109.5
H14B C14 H14C 109.5
C4 C5 C6 119.5(5)
C4 C5 H5 120.2
C6 C5 H5 120.3
C15 C13 N2 114.4(5)
C15 C13 C16 111.3(7)
N2 C13 C16 105.5(5)
C15 C13 C14 111.3(7)
N2 C13 C14 106.2(5)
C16 C13 C14 107.8(7)
C4 C3 C2 119.2(6)
C4 C3 H3 120.2
C2 C3 H3 120.6
N1 C7 C2 119.1(5)
N1 C7 H7 120.8
C2 C7 H7 120.1
C5 C4 C3 121.5(5)
C5 C4 H4 119.1
C3 C4 H4 119.4
C11 C8 C9 112.2(8)
C11 C8 N1 114.4(6)
C9 C8 N1 105.8(6)
C11 C8 C10 113.0(9)
C9 C8 C10 105.7(8)
N1 C8 C10 105.1(6)
C8 C9 H9A 108.0
C8 C9 H9B 109.6
H9A C9 H9B 109.5
C8 C9 H9C 110.7
H9A C9 H9C 109.5
H9B C9 H9C 109.5
C13 C15 H15A 109.6
C13 C15 H15B 109.7
H15A C15 H15B 109.5
C13 C15 H15C 109.1
H15A C15 H15C 109.5
H15B C15 H15C 109.5
C8 C11 H11A 111.4
C8 C11 H11B 109.0
H11A C11 H11B 109.5
C8 C11 H11C 108.0
H11A C11 H11C 109.5
H11B C11 H11C 109.5
C8 C10 H10A 109.6
C8 C10 H10B 109.5
H10A C10 H10B 109.5
C8 C10 H10C 109.4
H10A C10 H10C 109.5
H10B C10 H10C 109.5

loop_
_geom_bond_atom_site_label_1
_geom_bond_atom_site_label_2
_geom_bond_distance
Bi1 C1 2.182(5)
Bi1 N1 2.470(5)
Bi1 N2 2.500(5)
Bi1 Cl1 2.6620(16)
Bi1 Cl2 2.6890(15)
Cl3 C17 1.758(9)
Cl4 C17 1.755(8)
Cl5 C17 1.746(8)
C12 N2 1.274(7)
C12 C6 1.446(8)
C12 H12 0.9300
C17 H17 0.9800
C1 C2 1.383(8)
C1 C6 1.393(7)
C6 C5 1.402(7)
C2 C3 1.395(8)
C2 C7 1.470(8)
N1 C7 1.269(8)
N1 C8 1.503(7)
N2 C13 1.494(8)
C16 C13 1.526(10)
C16 H16A 0.9599
C16 H16B 0.9601
C16 H16C 0.9601
C14 C13 1.533(10)
C14 H14A 0.9601
C14 H14B 0.9600
C14 H14C 0.9600
C5 C4 1.383(9)
C5 H5 0.9300
C13 C15 1.486(10)
C3 C4 1.392(9)
C3 H3 0.9300
C7 H7 0.9299
C4 H4 0.9300
C8 C11 1.467(12)
C8 C9 1.502(11)
C8 C10 1.556(12)
C9 H9A 0.9598
C9 H9B 0.9602
C9 H9C 0.9600
C15 H15A 0.9599
C15 H15B 0.9600
C15 H15C 0.9600
C11 H11A 0.9599
C11 H11B 0.9600
C11 H11C 0.9600
C10 H10A 0.9600
C10 H10B 0.9598
C10 H10C 0.9601

loop_
_platon_squeeze_void_nr
_platon_squeeze_void_average_x
_platon_squeeze_void_average_y
_platon_squeeze_void_average_z
_platon_squeeze_void_volume
_platon_squeeze_void_count_electrons
_platon_squeeze_void_content
1 0.000 0.000 0.000 115 73 ' '
2 1.000 0.500 0.500 115 73 ' '
